data_2015852
loop_
_publ_author_name
'Coles, Simon J.'
'Davies, David B.'
'Hac\?ivelio\(glu, Ferda'
'Hursthouse, Michael B.'
'\.Ibi\,so\(glu, Hanife'
'K\?il\?i\,c, Adem'
'Shaw, Robert A.'

_publ_section_title
;
 Dimorphism in
 4,4,6,6-tetrachloro-2,2-(2,2-dimethylpropane-1,3-dioxy)cyclotriphosphazene
 and
 6,6-dichloro-2,2:4,4-bis(2,2-dimethylpropane-1,3-dioxy)cyclotriphosphazene
;
_journal_coeditor_code GD3078
_journal_issue 3
_journal_name_full 'Acta Crystallographica Section C'
_journal_page_first o152
_journal_page_last o156
_journal_paper_doi 10.1107/S0108270107003046
_journal_volume 63
_journal_year 2007
_chemical_formula_iupac 'C10 H20 Cl2 N3 O4 P3'
_chemical_formula_moiety 'C10 H20 Cl2 N3 O4 P3'
_chemical_formula_sum 'C10 H20 Cl2 N3 O4 P3'
_chemical_formula_weight 410.1
_chemical_name_systematic
;
6,6-dichlorocyclo-2,2:4,4-bis(2,2-dimethylpropane-1,3-dioxy)triphosphazene
;
_space_group_IT_number 62
_symmetry_cell_setting orthorhombic
_symmetry_space_group_name_Hall '-P 2ac 2n'
_symmetry_space_group_name_H-M 'P n m a'
_audit_creation_method 'WinGX routine CIF_UPDATE'
_cell_angle_alpha 90
_cell_angle_beta 90
_cell_angle_gamma 90
_cell_formula_units_Z 4
_cell_length_a 11.7673(2)
_cell_length_b 9.23250(10)
_cell_length_c 16.3007(3)
_cell_measurement_reflns_used 10345
_cell_measurement_temperature 120(2)
_cell_measurement_theta_max 27.48
_cell_measurement_theta_min 2.91
_cell_volume 1770.93(5)
_computing_cell_refinement 'DENZO (Otwinowski & Minor, 1997) and COLLECT'
_computing_data_collection 'COLLECT (Hooft, 1998)'
_computing_data_reduction 'DENZO and COLLECT'
_computing_molecular_graphics 'PLATON (Spek, 2003) and WinGX (Farrugia, 1999)'
_computing_publication_material 'publCIF (Westrip, 2007)'
_computing_structure_refinement 'SHELXL97 (Sheldrick, 1997)'
_computing_structure_solution 'SHELXS97 (Sheldrick, 1997)'
_diffrn_measured_fraction_theta_full 0.995
_diffrn_measured_fraction_theta_max 0.995
_diffrn_measurement_device_type 'Bruker--Nonius KappaCCD area-detector'
_diffrn_measurement_method '\f & \w scans'
_diffrn_radiation_type MoK\a
_diffrn_radiation_wavelength 0.71073
_diffrn_reflns_av_R_equivalents 0.057
_diffrn_reflns_limit_h_max 15
_diffrn_reflns_limit_h_min -15
_diffrn_reflns_limit_k_max 11
_diffrn_reflns_limit_k_min -11
_diffrn_reflns_limit_l_max 21
_diffrn_reflns_limit_l_min -21
_diffrn_reflns_number 20492
_diffrn_reflns_theta_full 27.47
_diffrn_reflns_theta_max 27.47
_diffrn_reflns_theta_min 3.04
_diffrn_standards_decay_% 0
_exptl_absorpt_coefficient_mu 0.656
_exptl_absorpt_correction_T_max 0.9255
_exptl_absorpt_correction_T_min 0.7795
_exptl_absorpt_correction_type multi-scan
_exptl_absorpt_process_details '(SORTAV ;Blessing, 1997)'
_exptl_crystal_colour colourless
_exptl_crystal_density_diffrn 1.538
_exptl_crystal_density_method 'not measured'
_exptl_crystal_description block
_exptl_crystal_F_000 848
_exptl_crystal_size_max 0.40
_exptl_crystal_size_mid 0.12
_exptl_crystal_size_min 0.12
_refine_diff_density_max 0.425
_refine_diff_density_min -0.474
_refine_ls_extinction_coef 0.0182(14)
_refine_ls_extinction_expression Fc^*^=kFc[1+0.001xFc^2^\l^3^/sin(2\q)]^-1/4^
_refine_ls_extinction_method SHELXL97
_refine_ls_goodness_of_fit_ref 1.095
_refine_ls_hydrogen_treatment mixed
_refine_ls_matrix_type full
_refine_ls_number_parameters 139
_refine_ls_number_reflns 2143
_refine_ls_number_restraints 8
_refine_ls_restrained_S_all 1.093
_refine_ls_R_factor_gt 0.0288
_refine_ls_shift/su_max 0.001
_refine_ls_structure_factor_coef Fsqd
_refine_ls_weighting_details 'calc w=1/[\s^2^(Fo^2^)+(0.0367P)^2^+1.1012P] where P=(Fo^2^+2Fc^2^)/3'
_refine_ls_weighting_scheme calc
_refine_ls_wR_factor_ref 0.0776
_reflns_number_gt 1974
_reflns_number_total 2143
_reflns_threshold_expression I>2sigma(I)
_cod_data_source_file gd3078.cif
_cod_data_source_block IIa
_cod_database_code 2015852
_cod_database_fobs_code 2015852

loop_
_symmetry_equiv_pos_as_xyz
'x, y, z'
'-x+1/2, -y, z+1/2'
'-x, y+1/2, -z'
'x+1/2, -y+1/2, -z+1/2'
'-x, -y, -z'
'x-1/2, y, -z-1/2'
'x, -y-1/2, z'
'-x-1/2, y-1/2, z-1/2'

loop_
_atom_site_type_symbol
_atom_site_label
_atom_site_fract_x
_atom_site_fract_y
_atom_site_fract_z
_atom_site_U_iso_or_equiv
_atom_site_adp_type
_atom_site_calc_flag
_atom_site_refinement_flags
_atom_site_occupancy
C C1 0.32811(14) 0.11698(16) 0.27801(8) 0.0214(3) Uani d . 1
H H1A 0.314 0.029 0.2449 0.026 Uiso calc R 1
H H1B 0.4083 0.1149 0.2964 0.026 Uiso calc R 1
C C2 0.30866(17) 0.25 0.22539(12) 0.0161(4) Uani d S 1
C C3 0.39658(18) 0.25 0.15654(13) 0.0241(5) Uani d SD 1
C C4 0.1895(2) 0.25 0.18935(14) 0.0374(6) Uani d SD 1
C C5 -0.04259(12) 0.11619(16) 0.57832(9) 0.0181(3) Uani d . 1
H H5A -0.0766 0.0284 0.6031 0.022 Uiso calc R 1
H H5B -0.0573 0.1132 0.5185 0.022 Uiso calc R 1
C C6 -0.09851(16) 0.25 0.61466(12) 0.0162(4) Uani d S 1
C C7 -0.22334(18) 0.25 0.58901(13) 0.0245(5) Uani d SD 1
C C8 -0.08802(18) 0.25 0.70773(13) 0.0296(5) Uani d SD 1
N N1 0.14745(14) 0.25 0.46237(10) 0.0193(4) Uani d S 1
N N2 0.26812(15) 0.25 0.60382(11) 0.0208(4) Uani d S 1
N N3 0.37651(15) 0.25 0.45674(11) 0.0231(4) Uani d S 1
O O1 0.25369(9) 0.11613(12) 0.34942(6) 0.0203(2) Uani d . 1
O O2 0.07982(8) 0.11584(11) 0.59278(6) 0.0170(2) Uani d . 1
P P1 0.25794(4) 0.25 0.40919(3) 0.01372(14) Uani d S 1
P P2 0.14834(4) 0.25 0.55971(3) 0.01372(14) Uani d S 1
P P3 0.38097(4) 0.25 0.55287(3) 0.01660(14) Uani d S 1
Cl Cl1 0.47663(4) 0.08436(5) 0.59110(2) 0.03139(15) Uani d . 1
H H3A 0.3854(19) 0.1635(14) 0.1227(11) 0.047 Uiso d D 1
H H3B 0.4740(10) 0.25 0.1787(18) 0.047 Uiso d SD 1
H H4A 0.1785(19) 0.1615(13) 0.1571(11) 0.047 Uiso d D 1
H H4B 0.134(2) 0.25 0.2343(13) 0.047 Uiso d SD 1
H H7A -0.2599(17) 0.1616(14) 0.6093(14) 0.047 Uiso d D 1
H H7B -0.229(3) 0.25 0.52904(19) 0.047 Uiso d SD 1
H H8A -0.1225(16) 0.1624(13) 0.7308(12) 0.047 Uiso d D 1
H H8B -0.0076(8) 0.25 0.723(2) 0.047 Uiso d SD 1

loop_
_atom_site_aniso_label
_atom_site_aniso_U_11
_atom_site_aniso_U_22
_atom_site_aniso_U_33
_atom_site_aniso_U_12
_atom_site_aniso_U_13
_atom_site_aniso_U_23
C1 0.0326(8) 0.0175(7) 0.0141(6) 0.0030(6) 0.0089(6) 0.0000(5)
C2 0.0170(9) 0.0196(10) 0.0118(8) 0 0.0025(7) 0
C3 0.0307(11) 0.0252(11) 0.0165(10) 0 0.0103(9) 0
C4 0.0248(12) 0.067(2) 0.0200(12) 0 -0.0045(9) 0
C5 0.0146(6) 0.0158(7) 0.0237(7) -0.0013(5) 0.0011(5) -0.0003(6)
C6 0.0142(9) 0.0187(10) 0.0158(9) 0 0.0026(7) 0
C7 0.0157(10) 0.0229(12) 0.0351(13) 0 0.0001(9) 0
C8 0.0285(12) 0.0449(15) 0.0154(10) 0 0.0077(9) 0
N1 0.0139(8) 0.0329(10) 0.0112(8) 0 0.0000(6) 0
N2 0.0162(8) 0.0344(11) 0.0117(8) 0 -0.0004(6) 0
N3 0.0147(8) 0.0408(11) 0.0138(8) 0 0.0012(6) 0
O1 0.0313(6) 0.0170(5) 0.0125(5) -0.0051(4) 0.0067(4) -0.0009(4)
O2 0.0142(5) 0.0166(5) 0.0202(5) 0.0023(4) 0.0024(4) 0.0033(4)
P1 0.0152(2) 0.0161(3) 0.0098(2) 0 0.00103(17) 0
P2 0.0134(2) 0.0177(3) 0.0100(2) 0 0.00101(17) 0
P3 0.0133(2) 0.0241(3) 0.0124(3) 0 -0.00077(18) 0
Cl1 0.0324(2) 0.0360(3) 0.0258(2) 0.01546(17) -0.00312(15) 0.00046(16)

loop_
_atom_type_symbol
_atom_type_description
_atom_type_scat_dispersion_real
_atom_type_scat_dispersion_imag
_atom_type_scat_source
C C 0.0033 0.0016 'International Tables Vol C Tables 4.2.6.8 and 6.1.1.4'
H H 0 0 'International Tables Vol C Tables 4.2.6.8 and 6.1.1.4'
N N 0.0061 0.0033 'International Tables Vol C Tables 4.2.6.8 and 6.1.1.4'
O O 0.0106 0.006 'International Tables Vol C Tables 4.2.6.8 and 6.1.1.4'
P P 0.1023 0.0942 'International Tables Vol C Tables 4.2.6.8 and 6.1.1.4'
Cl Cl 0.1484 0.1585 'International Tables Vol C Tables 4.2.6.8 and 6.1.1.4'

loop_
_geom_angle_atom_site_label_1
_geom_angle_atom_site_label_2
_geom_angle_atom_site_label_3
_geom_angle_site_symmetry_1
_geom_angle_site_symmetry_3
_geom_angle
O1 C1 C2 . . 111.46(13)
O1 C1 H1A . . 109.3
C2 C1 H1A . . 109.3
O1 C1 H1B . . 109.3
C2 C1 H1B . . 109.3
H1A C1 H1B . . 108
C1 C2 C1 7_565 . 108.27(16)
C1 C2 C4 7_565 . 110.99(12)
C1 C2 C4 . . 110.99(12)
C1 C2 C3 7_565 . 108.29(11)
C1 C2 C3 . . 108.29(11)
C4 C2 C3 . . 109.93(17)
C2 C3 H3A . . 108.9(13)
C2 C3 H3B . . 111.1(19)
H3A C3 H3B . . 109.4(16)
C2 C4 H4A . . 109.2(14)
C2 C4 H4B . . 108.8(19)
H4A C4 H4B . . 108.3(16)
O2 C5 C6 . . 111.47(12)
O2 C5 H5A . . 109.3
C6 C5 H5A . . 109.3
O2 C5 H5B . . 109.3
C6 C5 H5B . . 109.3
H5A C5 H5B . . 108
C5 C6 C5 . 7_565 108.74(16)
C5 C6 C8 . . 110.69(11)
C5 C6 C8 7_565 . 110.69(11)
C5 C6 C7 . . 108.04(11)
C5 C6 C7 7_565 . 108.04(11)
C8 C6 C7 . . 110.54(16)
C6 C7 H7A . . 109.2(13)
C6 C7 H7B . . 109.9(19)
H7A C7 H7B . . 107.8(17)
C6 C8 H8A . . 110.5(13)
C6 C8 H8B . . 110(2)
H8A C8 H8B . . 107.4(16)
P1 N1 P2 . . 123.32(11)
P3 N2 P2 . . 120.95(12)
P3 N3 P1 . . 120.98(11)
C1 O1 P1 . . 118.10(9)
C5 O2 P2 . . 116.66(9)
N1 P1 O1 . . 108.47(6)
N1 P1 O1 . 7_565 108.47(6)
O1 P1 O1 . 7_565 103.44(8)
N1 P1 N3 . . 117.25(10)
O1 P1 N3 . . 109.17(6)
O1 P1 N3 7_565 . 109.17(6)
O2 P2 O2 7_565 . 103.87(8)
O2 P2 N2 7_565 . 107.51(6)
O2 P2 N2 . . 107.51(6)
O2 P2 N1 7_565 . 109.83(5)
O2 P2 N1 . . 109.83(5)
N2 P2 N1 . . 117.40(9)
N2 P3 N3 . . 120.10(10)
N2 P3 Cl1 . 7_565 108.19(4)
N3 P3 Cl1 . 7_565 109.30(4)
N2 P3 Cl1 . . 108.19(4)
N3 P3 Cl1 . . 109.30(4)
Cl1 P3 Cl1 7_565 . 99.85(3)

loop_
_geom_bond_atom_site_label_1
_geom_bond_atom_site_label_2
_geom_bond_distance
C1 O1 1.4567(16)
C1 C2 1.5153(18)
C1 H1A 0.99
C1 H1B 0.99
C2 C4 1.520(3)
C2 C3 1.526(3)
C3 H3A 0.980(15)
C3 H3B 0.980(16)
C4 H4A 0.980(14)
C4 H4B 0.98(2)
C5 O2 1.4596(17)
C5 C6 1.5199(18)
C5 H5A 0.99
C5 H5B 0.99
C6 C8 1.522(3)
C6 C7 1.527(3)
C7 H7A 0.980(16)
C7 H7B 0.980(4)
C8 H8A 0.980(15)
C8 H8B 0.980(13)
N1 P1 1.5627(17)
N1 P2 1.5869(17)
N2 P3 1.5662(18)
N2 P2 1.5822(18)
N3 P3 1.5679(18)
N3 P1 1.5960(18)
O1 P1 1.5746(11)
O2 P2 1.5732(10)
P3 Cl1 1.9985(5)

loop_
_geom_torsion_atom_site_label_1
_geom_torsion_atom_site_label_2
_geom_torsion_atom_site_label_3
_geom_torsion_atom_site_label_4
_geom_torsion_site_symmetry_4
_geom_torsion
_geom_torsion_publ_flag
O1 C1 C2 C1 7_565 57.7(2) yes
O1 C1 C2 C4 . -64.32(17) ?
O1 C1 C2 C3 . 174.93(13) ?
O2 C5 C6 C5 7_565 56.99(19) yes
O2 C5 C6 C8 . -64.82(16) ?
O2 C5 C6 C7 . 174.02(12) ?
C2 C1 O1 P1 . -56.47(16) yes
C6 C5 O2 P2 . -57.34(14) yes
P2 N1 P1 O1 . 124.15(5) ?
P2 N1 P1 O1 7_565 -124.15(5) ?
P2 N1 P1 N3 . 0 ?
C1 O1 P1 N1 . 161.68(11) yes
C1 O1 P1 O1 7_565 46.65(14) ?
C1 O1 P1 N3 . -69.48(12) yes
P3 N3 P1 N1 . 0 ?
P3 N3 P1 O1 . -123.79(5) ?
P3 N3 P1 O1 7_565 123.79(5) ?
C5 O2 P2 O2 7_565 49.82(12) ?
C5 O2 P2 N2 . 163.58(10) yes
C5 O2 P2 N1 . -67.60(11) yes
P3 N2 P2 O2 7_565 -124.35(5) ?
P3 N2 P2 O2 . 124.35(5) ?
P3 N2 P2 N1 . 0 ?
P1 N1 P2 O2 7_565 123.18(5) ?
P1 N1 P2 O2 . -123.18(5) ?
P1 N1 P2 N2 . 0 ?
P2 N2 P3 N3 . 0 ?
P2 N2 P3 Cl1 7_565 126.35(3) ?
P2 N2 P3 Cl1 . -126.35(3) ?
P1 N3 P3 N2 . 0 ?
P1 N3 P3 Cl1 7_565 -125.83(3) ?
P1 N3 P3 Cl1 . 125.83(3) ?

loop_
_cod_related_entry_id
_cod_related_entry_database
_cod_related_entry_code
1 ChemSpider 21133255
